data_4348228
loop_
_publ_author_name
'Chalmers, Brian A.'
'Meigh, Christina B. E.'
'Nejman, Phillip S.'
'B\"uhl, Michael'
'L\'ebl, Tom\'a\<s'
'Woollins, J. Derek'
'Slawin, Alexandra M. Z.'
'Kilian, Petr'

_publ_section_title
;
 Geminally Substituted Tris(acenaphthyl) and Bis(acenaphthyl) Arsines,
 Stibines, and Bismuthine: A Structural and Nuclear Magnetic Resonance
 Investigation.
;
_journal_issue 14
_journal_name_full 'Inorganic chemistry'
_journal_page_first 7117
_journal_page_last 7125
_journal_paper_doi 10.1021/acs.inorgchem.6b01079
_journal_volume 55
_journal_year 2016
_chemical_formula_moiety 'C56 H70 Bi Cl4 P3'
_chemical_formula_sum 'C56 H70 Bi Cl4 P3'
_chemical_formula_weight 1186.88
_space_group_crystal_system triclinic
_space_group_IT_number 2
_space_group_name_Hall '-P 1'
_space_group_name_H-M_alt 'P -1'
_atom_sites_solution_hydrogens geom
_atom_sites_solution_primary direct
_atom_sites_solution_secondary difmap
_audit_creation_date 2015-09-22
_audit_creation_method 'by CrystalStructure 4.1'
_cell_angle_alpha 108.051(13)
_cell_angle_beta 99.74(2)
_cell_angle_gamma 94.797(18)
_cell_formula_units_Z 4
_cell_length_a 15.329(4)
_cell_length_b 15.625(3)
_cell_length_c 23.821(4)
_cell_measurement_reflns_used 5416
_cell_measurement_temperature 93
_cell_measurement_theta_max 27.50
_cell_measurement_theta_min 2.40
_cell_volume 5290(2)
_computing_cell_refinement 'CrystalClear-SM Expert 2.1 b32'
_computing_data_collection 'CrystalClear-SM Expert 2.1 b32 (Rigaku, 2014)'
_computing_data_reduction 'CrystalClear-SM Expert 2.1 b32'
_computing_molecular_graphics 'CrystalStructure 4.1'
_computing_publication_material 'CrystalStructure 4.1 (Rigaku, 2014)'
_computing_structure_refinement 'SHELXL2013 (Sheldrick, 2008)'
_computing_structure_solution 'DIRDIF99-PATTY (Gould, et al., 1999)'
_diffrn_ambient_temperature 93
_diffrn_detector_area_resol_mean 5.814
_diffrn_measured_fraction_theta_full 0.992
_diffrn_measured_fraction_theta_max 0.990
_diffrn_measurement_device_type 'Rigaku XtaLAB P200'
_diffrn_measurement_method \w
_diffrn_radiation_type 'Mo K\a'
_diffrn_radiation_wavelength 0.71075
_diffrn_reflns_av_R_equivalents 0.1213
_diffrn_reflns_Laue_measured_fraction_full 0.992
_diffrn_reflns_Laue_measured_fraction_max 0.990
_diffrn_reflns_limit_h_max 18
_diffrn_reflns_limit_h_min -18
_diffrn_reflns_limit_k_max 18
_diffrn_reflns_limit_k_min -18
_diffrn_reflns_limit_l_max 28
_diffrn_reflns_limit_l_min -28
_diffrn_reflns_number 71873
_diffrn_reflns_point_group_measured_fraction_full 0.992
_diffrn_reflns_point_group_measured_fraction_max 0.990
_diffrn_reflns_theta_full 25.242
_diffrn_reflns_theta_max 25.382
_diffrn_reflns_theta_min 2.050
_diffrn_standards_number 0
_exptl_absorpt_coefficient_mu 3.656
_exptl_absorpt_correction_T_max 0.896
_exptl_absorpt_correction_T_min 0.613
_exptl_absorpt_correction_type multi-scan
_exptl_absorpt_process_details 'REQAB (Rigaku, 1998)'
_exptl_crystal_colour colorless
_exptl_crystal_density_diffrn 1.490
_exptl_crystal_density_method 'not measured'
_exptl_crystal_description prism
_exptl_crystal_F_000 2408.00
_exptl_crystal_size_max 0.120
_exptl_crystal_size_mid 0.030
_exptl_crystal_size_min 0.030
_refine_diff_density_max 4.33
_refine_diff_density_min -2.05
_refine_ls_extinction_method none
_refine_ls_goodness_of_fit_ref 1.060
_refine_ls_hydrogen_treatment constr
_refine_ls_number_parameters 1175
_refine_ls_number_reflns 19245
_refine_ls_number_restraints 1156
_refine_ls_R_factor_all 0.1381
_refine_ls_R_factor_gt 0.0777
_refine_ls_shift/su_max 0.135
_refine_ls_structure_factor_coef Fsqd
_refine_ls_weighting_details 'w = 1/[\s^2^(Fo^2^)+(0.0912P)^2^+62.2029P] where P=(Fo^2^+2Fc^2^)/3'
_refine_ls_weighting_scheme calc
_refine_ls_wR_factor_gt 0.1833
_refine_ls_wR_factor_ref 0.2149
_reflns_number_gt 12191
_reflns_number_total 19245
_reflns_threshold_expression F^2^>2.0\s(F^2^)
_cod_data_source_file ic6b01079_si_002.cif
_cod_data_source_block 4
_cod_database_code 4348228

loop_
_space_group_symop_id
_space_group_symop_operation_xyz
1 +X,+Y,+Z
2 -X,-Y,-Z

loop_
_atom_site_label
_atom_site_type_symbol
_atom_site_fract_x
_atom_site_fract_y
_atom_site_fract_z
_atom_site_U_iso_or_equiv
_atom_site_adp_type
_atom_site_occupancy
_atom_site_site_symmetry_order
_atom_site_calc_flag
_atom_site_refinement_flags_posn
_atom_site_refinement_flags_adp
Bi1 Bi 0.12153(3) 0.43141(3) 0.16933(2) 0.02181(14) Uani 1 1 d . U
Bi61 Bi 0.61969(3) 0.11996(3) 0.29874(2) 0.02432(15) Uani 1 1 d . U
Cl1 Cl 0.2977(3) 0.3575(4) 0.4875(2) 0.0715(13) Uani 1 1 d D U
Cl2 Cl 0.3247(6) 0.1754(6) 0.4817(4) 0.147(3) Uani 1 1 d D U
Cl3 Cl 0.4494(6) 0.4774(6) 0.8743(4) 0.137(3) Uani 1 1 d D U
Cl4 Cl 0.5597(5) 0.3860(6) 0.9413(4) 0.123(2) Uani 1 1 d D U
Cl5 Cl 0.0290(4) 0.0882(4) 0.5846(3) 0.0832(16) Uani 1 1 d D U
Cl6 Cl -0.0766(4) -0.0265(4) 0.6290(3) 0.0853(16) Uani 1 1 d D U
Cl7 Cl 0.1924(5) 0.3152(5) 0.6063(3) 0.118(2) Uani 1 1 d D U
Cl8 Cl 0.2075(7) 0.3411(8) 0.7320(4) 0.168(4) Uani 1 1 d D U
P9 P -0.0926(2) 0.3671(3) 0.13869(15) 0.0292(8) Uani 1 1 d . U
P29 P 0.1817(3) 0.3299(3) 0.04367(16) 0.0356(9) Uani 1 1 d . U
P49 P 0.1699(2) 0.6518(2) 0.21828(15) 0.0293(8) Uani 1 1 d . U
P69 P 0.6818(3) 0.1250(3) 0.43851(16) 0.0336(8) Uani 1 1 d . U
P89 P 0.4068(2) 0.0955(2) 0.25099(15) 0.0265(7) Uani 1 1 d . U
P109 P 0.6807(3) -0.0480(3) 0.20141(19) 0.0460(10) Uani 1 1 d . U
C1 C 0.0732(9) 0.4584(8) 0.2592(5) 0.024(2) Uani 1 1 d . U
C2 C 0.1382(10) 0.4986(10) 0.3106(6) 0.034(3) Uani 1 1 d . U
H2 H 0.1976 0.5130 0.3064 0.041 Uiso 1 1 calc R U
C3 C 0.1207(11) 0.5195(10) 0.3698(6) 0.040(3) Uani 1 1 d . U
H3 H 0.1673 0.5482 0.4042 0.048 Uiso 1 1 calc R U
C4 C 0.0369(11) 0.4978(11) 0.3761(6) 0.043(3) Uani 1 1 d . U
C5 C -0.0305(10) 0.4582(10) 0.3250(6) 0.037(3) Uani 1 1 d . U
C6 C -0.1168(11) 0.4423(11) 0.3391(7) 0.044(3) Uani 1 1 d . U
C7 C -0.1888(11) 0.4034(10) 0.2966(7) 0.044(3) Uani 1 1 d . U
H7 H -0.2453 0.3918 0.3063 0.053 Uiso 1 1 calc R U
C8 C -0.1784(10) 0.3800(9) 0.2367(7) 0.033(3) Uani 1 1 d . U
H8 H -0.2300 0.3516 0.2060 0.040 Uiso 1 1 calc R U
C9 C -0.0978(9) 0.3952(9) 0.2185(6) 0.028(3) Uani 1 1 d . U
C10 C -0.0188(9) 0.4381(8) 0.2655(6) 0.025(2) Uani 1 1 d . U
C11 C -0.0005(13) 0.5076(13) 0.4333(7) 0.058(4) Uani 1 1 d . U
H11A H 0.0084 0.5721 0.4593 0.070 Uiso 1 1 calc R U
H11B H 0.0290 0.4717 0.4567 0.070 Uiso 1 1 calc R U
C12 C -0.1007(13) 0.4706(13) 0.4097(7) 0.058(4) Uani 1 1 d . U
H12A H -0.1375 0.5180 0.4258 0.070 Uiso 1 1 calc R U
H12B H -0.1167 0.4174 0.4221 0.070 Uiso 1 1 calc R U
C13 C -0.1763(10) 0.2629(11) 0.1013(7) 0.042(3) Uani 1 1 d . U
H13 H -0.2350 0.2750 0.1128 0.050 Uiso 1 1 calc R U
C14 C -0.1458(10) 0.1840(11) 0.1204(7) 0.046(4) Uani 1 1 d . U
H14A H -0.0907 0.1689 0.1064 0.055 Uiso 1 1 calc R U
H14B H -0.1925 0.1309 0.1026 0.055 Uiso 1 1 calc R U
H14C H -0.1345 0.2014 0.1645 0.055 Uiso 1 1 calc R U
C15 C -0.1870(12) 0.2404(14) 0.0332(7) 0.065(5) Uani 1 1 d . U
H15A H -0.2373 0.1915 0.0125 0.078 Uiso 1 1 calc R U
H15B H -0.1320 0.2205 0.0210 0.078 Uiso 1 1 calc R U
H15C H -0.1984 0.2945 0.0223 0.078 Uiso 1 1 calc R U
C16 C -0.1495(10) 0.4557(11) 0.1170(8) 0.046(3) Uani 1 1 d . U
H16 H -0.1512 0.4425 0.0729 0.055 Uiso 1 1 calc R U
C17 C -0.2460(11) 0.4626(14) 0.1257(10) 0.068(5) Uani 1 1 d . U
H17A H -0.2689 0.5096 0.1104 0.082 Uiso 1 1 calc R U
H17B H -0.2471 0.4787 0.1687 0.082 Uiso 1 1 calc R U
H17C H -0.2837 0.4040 0.1036 0.082 Uiso 1 1 calc R U
C18 C -0.0910(10) 0.5474(10) 0.1495(7) 0.044(4) Uani 1 1 d . U
H18A H -0.0813 0.5597 0.1932 0.052 Uiso 1 1 calc R U
H18B H -0.1207 0.5952 0.1393 0.052 Uiso 1 1 calc R U
H18C H -0.0332 0.5462 0.1370 0.052 Uiso 1 1 calc R U
C21 C 0.1197(8) 0.2770(9) 0.1571(6) 0.027(2) Uani 1 1 d . U
C22 C 0.0960(9) 0.2477(10) 0.2020(6) 0.032(3) Uani 1 1 d . U
H22 H 0.0910 0.2935 0.2380 0.038 Uiso 1 1 calc R U
C23 C 0.0787(8) 0.1578(10) 0.2000(7) 0.033(3) Uani 1 1 d . U
H23 H 0.0649 0.1437 0.2338 0.040 Uiso 1 1 calc R U
C24 C 0.0820(8) 0.0909(10) 0.1483(7) 0.035(3) Uani 1 1 d . U
C25 C 0.1084(8) 0.1138(10) 0.1001(6) 0.033(3) Uani 1 1 d . U
C26 C 0.1141(9) 0.0368(10) 0.0527(7) 0.041(3) Uani 1 1 d . U
C27 C 0.1442(10) 0.0497(11) 0.0044(7) 0.050(3) Uani 1 1 d . U
H27 H 0.1505 -0.0006 -0.0286 0.060 Uiso 1 1 calc R U
C28 C 0.1653(10) 0.1392(11) 0.0053(7) 0.043(3) Uani 1 1 d . U
H28 H 0.1870 0.1464 -0.0283 0.052 Uiso 1 1 calc R U
C29 C 0.1579(8) 0.2190(10) 0.0502(6) 0.032(3) Uani 1 1 d . U
C30 C 0.1294(8) 0.2053(9) 0.1019(6) 0.027(2) Uani 1 1 d . U
C31 C 0.0645(11) -0.0122(11) 0.1298(8) 0.053(4) Uani 1 1 d . U
H31A H 0.0011 -0.0335 0.1280 0.063 Uiso 1 1 calc R U
H31B H 0.1031 -0.0343 0.1585 0.063 Uiso 1 1 calc R U
C32 C 0.0874(10) -0.0452(11) 0.0670(8) 0.052(4) Uani 1 1 d . U
H32A H 0.1369 -0.0820 0.0673 0.062 Uiso 1 1 calc R U
H32B H 0.0347 -0.0831 0.0368 0.062 Uiso 1 1 calc R U
C33 C 0.0674(15) 0.3234(16) -0.0069(10) 0.080(4) Uani 1 1 d . U
H33 H 0.0247 0.2893 0.0088 0.096 Uiso 1 1 calc R U
C34 C 0.0337(16) 0.4016(16) -0.0030(11) 0.092(5) Uani 1 1 d . U
H34A H 0.0479 0.4418 0.0391 0.110 Uiso 1 1 calc R U
H34B H -0.0314 0.3881 -0.0173 0.110 Uiso 1 1 calc R U
H34C H 0.0601 0.4316 -0.0280 0.110 Uiso 1 1 calc R U
C35 C 0.0613(18) 0.2595(18) -0.0730(10) 0.114(10) Uani 1 1 d . U
H35A H 0.1091 0.2818 -0.0897 0.137 Uiso 1 1 calc R U
H35B H 0.0031 0.2588 -0.0977 0.137 Uiso 1 1 calc R U
H35C H 0.0680 0.1977 -0.0729 0.137 Uiso 1 1 calc R U
C36 C 0.2699(14) 0.3143(14) -0.0024(9) 0.069(4) Uani 1 1 d . U
H36 H 0.2492 0.2581 -0.0384 0.083 Uiso 1 1 calc R U
C37 C 0.2794(17) 0.3962(14) -0.0245(10) 0.086(6) Uani 1 1 d . U
H37A H 0.2950 0.3770 -0.0644 0.103 Uiso 1 1 calc R U
H37B H 0.3266 0.4432 0.0040 0.103 Uiso 1 1 calc R U
H37C H 0.2226 0.4207 -0.0273 0.103 Uiso 1 1 calc R U
C38 C 0.3509(15) 0.3032(16) 0.0316(11) 0.086(6) Uani 1 1 d . U
H38A H 0.3679 0.3541 0.0696 0.103 Uiso 1 1 calc R U
H38B H 0.3982 0.3019 0.0084 0.103 Uiso 1 1 calc R U
H38C H 0.3426 0.2460 0.0401 0.103 Uiso 1 1 calc R U
C41 C 0.2730(8) 0.4742(9) 0.2141(6) 0.026(2) Uani 1 1 d . U
C42 C 0.3205(8) 0.4032(10) 0.2104(6) 0.028(3) Uani 1 1 d . U
H42 H 0.2886 0.3434 0.1925 0.033 Uiso 1 1 calc R U
C43 C 0.4158(9) 0.4127(10) 0.2318(6) 0.035(3) Uani 1 1 d . U
H43 H 0.4454 0.3606 0.2274 0.043 Uiso 1 1 calc R U
C44 C 0.4618(9) 0.4969(10) 0.2581(6) 0.034(3) Uani 1 1 d . U
C45 C 0.4150(9) 0.5733(10) 0.2628(6) 0.035(3) Uani 1 1 d . U
C46 C 0.4734(10) 0.6541(11) 0.2920(7) 0.044(3) Uani 1 1 d . U
C47 C 0.4374(10) 0.7355(11) 0.3006(7) 0.049(4) Uani 1 1 d . U
H47 H 0.4739 0.7927 0.3211 0.058 Uiso 1 1 calc R U
C48 C 0.3460(10) 0.7301(10) 0.2781(7) 0.041(3) Uani 1 1 d . U
H48 H 0.3224 0.7857 0.2834 0.049 Uiso 1 1 calc R U
C49 C 0.2893(9) 0.6529(9) 0.2498(6) 0.031(3) Uani 1 1 d . U
C50 C 0.3217(9) 0.5656(9) 0.2407(6) 0.029(3) Uani 1 1 d . U
C51 C 0.5601(9) 0.5315(11) 0.2853(7) 0.043(3) Uani 1 1 d . U
H51A H 0.5810 0.5075 0.3183 0.051 Uiso 1 1 calc R U
H51B H 0.5967 0.5130 0.2543 0.051 Uiso 1 1 calc R U
C52 C 0.5664(10) 0.6333(12) 0.3092(8) 0.054(4) Uani 1 1 d . U
H52A H 0.5873 0.6562 0.3535 0.065 Uiso 1 1 calc R U
H52B H 0.6086 0.6622 0.2909 0.065 Uiso 1 1 calc R U
C53 C 0.1763(10) 0.6832(10) 0.1498(6) 0.035(3) Uani 1 1 d . U
H53 H 0.1128 0.6796 0.1294 0.041 Uiso 1 1 calc R U
C54 C 0.2206(12) 0.7768(11) 0.1569(7) 0.050(4) Uani 1 1 d . U
H54A H 0.2275 0.7797 0.1174 0.060 Uiso 1 1 calc R U
H54B H 0.2797 0.7894 0.1837 0.060 Uiso 1 1 calc R U
H54C H 0.1837 0.8221 0.1744 0.060 Uiso 1 1 calc R U
C55 C 0.2150(11) 0.6105(10) 0.1054(6) 0.039(3) Uani 1 1 d . U
H55A H 0.2787 0.6131 0.1216 0.046 Uiso 1 1 calc R U
H55B H 0.2078 0.6215 0.0666 0.046 Uiso 1 1 calc R U
H55C H 0.1833 0.5502 0.0994 0.046 Uiso 1 1 calc R U
C56 C 0.1437(11) 0.7582(11) 0.2718(6) 0.044(3) Uani 1 1 d . U
H56 H 0.1902 0.8105 0.2770 0.053 Uiso 1 1 calc R U
C57 C 0.0535(11) 0.7759(12) 0.2450(7) 0.053(4) Uani 1 1 d . U
H57A H 0.0348 0.8263 0.2746 0.064 Uiso 1 1 calc R U
H57B H 0.0096 0.7211 0.2343 0.064 Uiso 1 1 calc R U
H57C H 0.0574 0.7919 0.2088 0.064 Uiso 1 1 calc R U
C58 C 0.1437(12) 0.7450(12) 0.3327(7) 0.057(5) Uani 1 1 d . U
H58A H 0.0988 0.6932 0.3275 0.068 Uiso 1 1 calc R U
H58B H 0.1294 0.8001 0.3608 0.068 Uiso 1 1 calc R U
H58C H 0.2030 0.7333 0.3490 0.068 Uiso 1 1 calc R U
C61 C 0.7714(8) 0.1757(9) 0.3336(6) 0.028(3) Uani 1 1 d . U
C62 C 0.8167(9) 0.1895(9) 0.2907(6) 0.031(3) Uani 1 1 d . U
H62 H 0.7823 0.1798 0.2516 0.038 Uiso 1 1 calc R U
C63 C 0.9095(9) 0.2168(10) 0.3005(6) 0.034(3) Uani 1 1 d . U
H63 H 0.9363 0.2232 0.2686 0.040 Uiso 1 1 calc R U
C64 C 0.9586(9) 0.2333(10) 0.3553(6) 0.037(3) Uani 1 1 d . U
C65 C 0.9165(9) 0.2224(10) 0.4015(6) 0.035(3) Uani 1 1 d . U
C66 C 0.9763(10) 0.2461(12) 0.4576(7) 0.048(4) Uani 1 1 d . U
C67 C 0.9472(11) 0.2431(13) 0.5069(7) 0.055(4) Uani 1 1 d . U
H67 H 0.9859 0.2640 0.5456 0.066 Uiso 1 1 calc R U
C68 C 0.8563(11) 0.2074(12) 0.4992(7) 0.050(4) Uani 1 1 d . U
H68 H 0.8363 0.2013 0.5336 0.060 Uiso 1 1 calc R U
C69 C 0.7947(10) 0.1809(11) 0.4453(6) 0.040(3) Uani 1 1 d . U
C70 C 0.8250(9) 0.1915(10) 0.3927(6) 0.031(3) Uani 1 1 d . U
C71 C 1.0577(9) 0.2673(11) 0.3815(7) 0.043(3) Uani 1 1 d . U
H71A H 1.0749 0.3266 0.3766 0.051 Uiso 1 1 calc R U
H71B H 1.0947 0.2231 0.3613 0.051 Uiso 1 1 calc R U
C72 C 1.0699(10) 0.2770(13) 0.4493(7) 0.054(4) Uani 1 1 d . U
H72A H 1.1131 0.2380 0.4599 0.065 Uiso 1 1 calc R U
H72B H 1.0917 0.3409 0.4750 0.065 Uiso 1 1 calc R U
C73 C 0.7013(11) 0.0075(11) 0.4365(6) 0.060(4) Uani 1 1 d D U
H73 H 0.6431 -0.0251 0.4378 0.072 Uiso 1 1 calc R U
C74 C 0.7251(14) -0.0429(15) 0.3780(7) 0.084(5) Uani 1 1 d D U
H74A H 0.7373 -0.1035 0.3780 0.100 Uiso 1 1 calc R U
H74B H 0.7784 -0.0093 0.3729 0.100 Uiso 1 1 calc R U
H74C H 0.6751 -0.0490 0.3447 0.100 Uiso 1 1 calc R U
C75 C 0.7701(13) -0.0011(13) 0.4867(7) 0.072(5) Uani 1 1 d D U
H75A H 0.8191 0.0497 0.4991 0.086 Uiso 1 1 calc R U
H75B H 0.7936 -0.0587 0.4727 0.086 Uiso 1 1 calc R U
H75C H 0.7425 0.0002 0.5211 0.086 Uiso 1 1 calc R U
C76 C 0.6566(12) 0.1730(11) 0.5156(7) 0.048(4) Uani 1 1 d . U
H76 H 0.7071 0.1668 0.5460 0.057 Uiso 1 1 calc R U
C77 C 0.5716(13) 0.1171(14) 0.5178(8) 0.065(5) Uani 1 1 d . U
H77A H 0.5226 0.1188 0.4860 0.078 Uiso 1 1 calc R U
H77B H 0.5559 0.1427 0.5573 0.078 Uiso 1 1 calc R U
H77C H 0.5816 0.0540 0.5116 0.078 Uiso 1 1 calc R U
C78 C 0.6481(12) 0.2735(11) 0.5293(8) 0.057(4) Uani 1 1 d . U
H78A H 0.6352 0.2980 0.5697 0.068 Uiso 1 1 calc R U
H78B H 0.5992 0.2804 0.4994 0.068 Uiso 1 1 calc R U
H78C H 0.7042 0.3066 0.5275 0.068 Uiso 1 1 calc R U
C81 C 0.5692(8) 0.2557(9) 0.3435(5) 0.023(2) Uani 1 1 d . U
C82 C 0.6340(9) 0.3244(9) 0.3814(6) 0.029(3) Uani 1 1 d . U
H82 H 0.6940 0.3128 0.3881 0.035 Uiso 1 1 calc R U
C83 C 0.6145(10) 0.4134(10) 0.4116(7) 0.037(3) Uani 1 1 d . U
H83 H 0.6618 0.4591 0.4372 0.044 Uiso 1 1 calc R U
C84 C 0.5301(10) 0.4332(10) 0.4043(6) 0.035(3) Uani 1 1 d . U
C85 C 0.4611(9) 0.3611(9) 0.3662(6) 0.027(2) Uani 1 1 d . U
C86 C 0.3769(9) 0.3895(9) 0.3631(6) 0.031(3) Uani 1 1 d . U
C87 C 0.3035(10) 0.3307(10) 0.3290(6) 0.035(3) Uani 1 1 d . U
H87 H 0.2457 0.3487 0.3272 0.042 Uiso 1 1 calc R U
C88 C 0.3151(9) 0.2424(9) 0.2962(6) 0.031(3) Uani 1 1 d . U
H88 H 0.2640 0.2014 0.2711 0.037 Uiso 1 1 calc R U
C89 C 0.3984(9) 0.2120(9) 0.2987(6) 0.026(2) Uani 1 1 d . U
C90 C 0.4761(9) 0.2717(9) 0.3358(5) 0.026(2) Uani 1 1 d . U
C91 C 0.4887(10) 0.5188(10) 0.4267(7) 0.043(3) Uani 1 1 d . U
H91A H 0.5136 0.5671 0.4126 0.052 Uiso 1 1 calc R U
H91B H 0.5002 0.5414 0.4714 0.052 Uiso 1 1 calc R U
C92 C 0.3885(10) 0.4912(10) 0.4003(7) 0.041(3) Uani 1 1 d . U
H92A H 0.3675 0.5271 0.3743 0.049 Uiso 1 1 calc R U
H92B H 0.3542 0.5010 0.4329 0.049 Uiso 1 1 calc R U
C93 C 0.3511(9) 0.0188(10) 0.2851(6) 0.033(3) Uani 1 1 d . U
H93 H 0.3484 -0.0446 0.2573 0.039 Uiso 1 1 calc R U
C94 C 0.2533(10) 0.0306(11) 0.2923(7) 0.039(3) Uani 1 1 d . U
H94A H 0.2508 0.0944 0.3144 0.047 Uiso 1 1 calc R U
H94B H 0.2336 -0.0079 0.3146 0.047 Uiso 1 1 calc R U
H94C H 0.2140 0.0127 0.2523 0.047 Uiso 1 1 calc R U
C95 C 0.4086(10) 0.0241(11) 0.3449(6) 0.043(4) Uani 1 1 d . U
H95A H 0.3808 -0.0198 0.3607 0.051 Uiso 1 1 calc R U
H95B H 0.4142 0.0856 0.3737 0.051 Uiso 1 1 calc R U
H95C H 0.4682 0.0099 0.3389 0.051 Uiso 1 1 calc R U
C96 C 0.3258(9) 0.0806(9) 0.1796(6) 0.031(3) Uani 1 1 d . U
H96 H 0.2658 0.0919 0.1889 0.037 Uiso 1 1 calc R U
C97 C 0.3567(9) 0.1470(10) 0.1497(6) 0.033(3) Uani 1 1 d . U
H97A H 0.3122 0.1405 0.1133 0.040 Uiso 1 1 calc R U
H97B H 0.4142 0.1342 0.1386 0.040 Uiso 1 1 calc R U
H97C H 0.3638 0.2093 0.1777 0.040 Uiso 1 1 calc R U
C98 C 0.3183(13) -0.0145(11) 0.1364(7) 0.055(4) Uani 1 1 d . U
H98A H 0.3780 -0.0282 0.1304 0.066 Uiso 1 1 calc R U
H98B H 0.2806 -0.0195 0.0976 0.066 Uiso 1 1 calc R U
H98C H 0.2913 -0.0579 0.1530 0.066 Uiso 1 1 calc R U
C101 C 0.6162(8) 0.1508(10) 0.2082(6) 0.028(3) Uani 1 1 d . U
C102 C 0.5946(8) 0.2339(10) 0.2086(6) 0.032(3) Uani 1 1 d . U
H102 H 0.5893 0.2758 0.2460 0.039 Uiso 1 1 calc R U
C103 C 0.5796(9) 0.2621(12) 0.1572(6) 0.038(3) Uani 1 1 d . U
H103 H 0.5671 0.3218 0.1606 0.046 Uiso 1 1 calc R U
C104 C 0.5835(10) 0.2015(12) 0.1029(7) 0.044(3) Uani 1 1 d . U
C105 C 0.6062(11) 0.1181(11) 0.1008(7) 0.047(3) Uani 1 1 d . U
C106 C 0.6130(10) 0.0614(14) 0.0414(7) 0.053(3) Uani 1 1 d . U
C107 C 0.6379(10) -0.0223(14) 0.0322(7) 0.056(4) Uani 1 1 d . U
H107 H 0.6415 -0.0601 -0.0069 0.067 Uiso 1 1 calc R U
C108 C 0.6575(10) -0.0504(13) 0.0815(7) 0.054(4) Uani 1 1 d . U
H108 H 0.6758 -0.1087 0.0753 0.064 Uiso 1 1 calc R U
C109 C 0.6525(9) 0.0009(11) 0.1407(7) 0.041(3) Uani 1 1 d . U
C110 C 0.6261(8) 0.0881(10) 0.1520(6) 0.032(2) Uani 1 1 d . U
C111 C 0.5669(10) 0.2053(14) 0.0381(7) 0.056(4) Uani 1 1 d . U
H11C H 0.5040 0.2125 0.0248 0.067 Uiso 1 1 calc R U
H11D H 0.6068 0.2565 0.0355 0.067 Uiso 1 1 calc R U
C112 C 0.5878(11) 0.1141(14) -0.0002(8) 0.063(4) Uani 1 1 d . U
H11E H 0.5348 0.0806 -0.0318 0.075 Uiso 1 1 calc R U
H11F H 0.6378 0.1239 -0.0200 0.075 Uiso 1 1 calc R U
C113 C 0.5840(9) -0.1671(17) 0.1663(11) 0.125(7) Uani 1 1 d D U
H113 H 0.5757 -0.2015 0.1222 0.150 Uiso 1 1 calc R U
C114 C 0.5052(15) -0.1277(18) 0.1873(15) 0.144(10) Uani 1 1 d D U
H11G H 0.5156 -0.1094 0.2314 0.173 Uiso 1 1 calc R U
H11H H 0.4516 -0.1734 0.1696 0.173 Uiso 1 1 calc R U
H11I H 0.4967 -0.0745 0.1746 0.173 Uiso 1 1 calc R U
C115 C 0.627(2) -0.212(2) 0.2090(14) 0.148(7) Uani 1 1 d D U
H11J H 0.6785 -0.2378 0.1951 0.178 Uiso 1 1 calc R U
H11K H 0.6464 -0.1669 0.2494 0.178 Uiso 1 1 calc R U
H11L H 0.5833 -0.2606 0.2104 0.178 Uiso 1 1 calc R U
C116 C 0.7896(9) -0.0975(14) 0.1882(10) 0.101(6) Uani 1 1 d D U
H116 H 0.7757 -0.1486 0.1489 0.121 Uiso 1 1 calc R U
C117 C 0.8586(13) -0.0273(15) 0.1844(11) 0.110(7) Uani 1 1 d D U
H11M H 0.9097 -0.0560 0.1718 0.132 Uiso 1 1 calc R U
H11N H 0.8786 0.0197 0.2240 0.132 Uiso 1 1 calc R U
H11O H 0.8328 0.0003 0.1549 0.132 Uiso 1 1 calc R U
C118 C 0.825(2) -0.135(2) 0.2371(13) 0.159(7) Uani 1 1 d D U
H11P H 0.7787 -0.1805 0.2390 0.190 Uiso 1 1 calc R U
H11Q H 0.8780 -0.1625 0.2285 0.190 Uiso 1 1 calc R U
H11R H 0.8403 -0.0851 0.2759 0.190 Uiso 1 1 calc R U
C119 C 0.3540(13) 0.2660(8) 0.4558(9) 0.089(6) Uani 1 1 d D U
H11S H 0.3369 0.2458 0.4112 0.107 Uiso 1 1 calc R U
H11T H 0.4194 0.2856 0.4678 0.107 Uiso 1 1 calc R U
C120 C 0.5477(11) 0.4260(17) 0.8789(8) 0.100(7) Uani 1 1 d D U
H12C H 0.6004 0.4708 0.8837 0.120 Uiso 1 1 calc R U
H12D H 0.5440 0.3746 0.8413 0.120 Uiso 1 1 calc R U
C121 C 0.0053(12) -0.0242(6) 0.5854(9) 0.083(6) Uani 1 1 d D U
H12E H -0.0170 -0.0664 0.5437 0.100 Uiso 1 1 calc R U
H12F H 0.0603 -0.0435 0.6030 0.100 Uiso 1 1 calc R U
C122 C 0.1317(9) 0.333(3) 0.6652(6) 0.152(11) Uani 1 1 d D U
H12G H 0.1047 0.3895 0.6705 0.182 Uiso 1 1 calc R U
H12H H 0.0832 0.2814 0.6554 0.182 Uiso 1 1 calc R U

loop_
_atom_site_aniso_label
_atom_site_aniso_U_11
_atom_site_aniso_U_22
_atom_site_aniso_U_33
_atom_site_aniso_U_23
_atom_site_aniso_U_13
_atom_site_aniso_U_12
Bi1 0.0190(3) 0.0273(3) 0.0201(3) 0.0082(2) 0.00605(19) 0.0029(2)
Bi61 0.0231(3) 0.0278(3) 0.0220(3) 0.0054(2) 0.0082(2) 0.0071(2)
Cl1 0.0713(14) 0.0715(14) 0.0715(14) 0.0226(6) 0.0157(6) 0.0100(5)
Cl2 0.147(3) 0.147(3) 0.147(3) 0.0489(11) 0.0309(8) 0.0215(7)
Cl3 0.137(3) 0.138(3) 0.137(3) 0.0456(10) 0.0285(8) 0.0203(7)
Cl4 0.123(2) 0.124(2) 0.123(2) 0.0408(9) 0.0255(7) 0.0177(6)
Cl5 0.0832(16) 0.0832(16) 0.0832(16) 0.0272(7) 0.0175(6) 0.0129(6)
Cl6 0.0851(17) 0.0855(17) 0.0853(17) 0.0276(7) 0.0184(6) 0.0127(6)
Cl7 0.118(2) 0.119(2) 0.118(2) 0.0389(9) 0.0241(7) 0.0172(6)
Cl8 0.168(4) 0.168(4) 0.168(4) 0.0554(13) 0.0348(9) 0.0247(7)
P9 0.0231(18) 0.038(2) 0.0250(18) 0.0090(15) 0.0073(14) -0.0016(15)
P29 0.037(2) 0.048(2) 0.0236(18) 0.0098(17) 0.0112(15) 0.0135(17)
P49 0.0324(19) 0.0271(19) 0.0248(18) 0.0055(15) 0.0003(14) 0.0068(15)
P69 0.043(2) 0.032(2) 0.0224(18) 0.0060(15) 0.0064(16) 0.0010(16)
P89 0.0252(18) 0.0308(19) 0.0250(17) 0.0098(15) 0.0080(14) 0.0046(14)
P109 0.044(2) 0.047(3) 0.042(2) -0.0001(19) 0.0216(19) 0.0122(19)
C1 0.031(5) 0.022(6) 0.023(4) 0.007(4) 0.014(3) 0.007(4)
C2 0.043(6) 0.036(8) 0.023(5) 0.009(4) 0.010(4) 0.002(5)
C3 0.059(6) 0.039(8) 0.025(5) 0.014(5) 0.012(4) 0.006(5)
C4 0.062(6) 0.041(8) 0.028(5) 0.009(5) 0.019(4) 0.009(5)
C5 0.050(5) 0.037(7) 0.032(4) 0.011(4) 0.022(4) 0.011(5)
C6 0.056(6) 0.041(8) 0.040(5) 0.009(5) 0.032(4) 0.012(5)
C7 0.054(6) 0.042(8) 0.043(5) 0.012(5) 0.033(4) 0.010(5)
C8 0.037(6) 0.026(7) 0.045(6) 0.015(5) 0.024(4) 0.011(5)
C9 0.032(5) 0.027(6) 0.029(4) 0.009(4) 0.014(3) 0.009(4)
C10 0.036(4) 0.016(6) 0.028(4) 0.009(4) 0.018(3) 0.009(4)
C11 0.082(8) 0.062(11) 0.032(6) 0.012(6) 0.028(5) 0.002(7)
C12 0.083(8) 0.056(10) 0.039(6) 0.010(6) 0.033(5) 0.008(7)
C13 0.026(7) 0.049(6) 0.040(6) 0.008(5) 0.004(5) -0.010(5)
C14 0.025(7) 0.049(7) 0.055(9) 0.012(6) 0.005(6) -0.011(6)
C15 0.053(10) 0.082(11) 0.041(6) 0.008(6) -0.001(6) -0.029(9)
C16 0.035(6) 0.055(6) 0.057(8) 0.034(6) 0.008(6) 0.001(5)
C17 0.043(7) 0.076(12) 0.119(16) 0.072(11) 0.028(7) 0.015(6)
C18 0.047(8) 0.043(7) 0.054(9) 0.034(6) 0.014(7) 0.004(5)
C21 0.018(6) 0.029(5) 0.029(5) 0.006(4) 0.003(4) 0.000(4)
C22 0.026(7) 0.036(5) 0.035(6) 0.010(4) 0.010(5) 0.005(5)
C23 0.018(6) 0.038(5) 0.045(6) 0.014(4) 0.007(5) 0.001(4)
C24 0.011(6) 0.039(5) 0.048(5) 0.007(4) 0.001(4) 0.000(4)
C25 0.015(6) 0.033(4) 0.039(5) 0.001(4) -0.001(4) -0.004(4)
C26 0.012(6) 0.041(5) 0.051(6) -0.005(4) 0.003(5) -0.007(4)
C27 0.033(8) 0.047(6) 0.049(6) -0.008(5) 0.006(6) -0.010(5)
C28 0.034(8) 0.048(5) 0.031(6) -0.007(4) 0.005(5) -0.004(5)
C29 0.021(6) 0.042(5) 0.024(5) 0.001(4) 0.003(4) 0.000(4)
C30 0.010(5) 0.036(5) 0.025(4) 0.000(3) -0.002(4) -0.005(4)
C31 0.040(9) 0.038(6) 0.072(7) 0.008(5) 0.014(6) -0.002(5)
C32 0.027(8) 0.041(6) 0.072(7) -0.001(5) 0.011(6) -0.010(5)
C33 0.080(4) 0.080(4) 0.080(4) 0.0263(17) 0.0153(13) 0.0121(12)
C34 0.092(5) 0.092(5) 0.092(5) 0.0302(17) 0.0188(11) 0.0135(9)
C35 0.142(19) 0.114(14) 0.062(8) 0.010(8) -0.033(8) 0.073(14)
C36 0.083(7) 0.071(10) 0.078(9) 0.036(8) 0.052(6) 0.022(6)
C37 0.136(15) 0.074(11) 0.081(12) 0.035(10) 0.081(12) 0.035(10)
C38 0.083(6) 0.086(7) 0.096(7) 0.033(5) 0.032(4) 0.016(4)
C41 0.020(4) 0.032(5) 0.024(6) 0.009(4) 0.005(4) -0.001(3)
C42 0.021(5) 0.035(6) 0.029(6) 0.015(5) 0.005(4) 0.001(4)
C43 0.022(5) 0.039(6) 0.043(8) 0.013(5) 0.002(4) 0.003(4)
C44 0.022(5) 0.046(5) 0.033(7) 0.015(4) 0.005(4) -0.002(4)
C45 0.024(4) 0.040(5) 0.035(7) 0.011(4) 0.000(4) -0.004(3)
C46 0.029(5) 0.045(5) 0.048(8) 0.015(5) -0.005(5) -0.009(4)
C47 0.034(6) 0.042(6) 0.056(9) 0.010(6) -0.009(5) -0.008(4)
C48 0.035(5) 0.032(6) 0.046(8) 0.010(5) -0.007(5) -0.003(4)
C49 0.030(5) 0.031(5) 0.029(6) 0.009(4) 0.001(4) -0.001(4)
C50 0.025(4) 0.032(5) 0.025(6) 0.007(4) 0.001(4) -0.002(3)
C51 0.026(5) 0.053(6) 0.051(8) 0.023(6) 0.002(5) -0.006(4)
C52 0.026(6) 0.055(7) 0.070(10) 0.021(6) -0.010(5) -0.010(5)
C53 0.036(7) 0.034(6) 0.032(5) 0.011(4) 0.001(5) 0.008(5)
C54 0.068(10) 0.038(6) 0.041(8) 0.015(6) 0.002(7) 0.003(6)
C55 0.056(9) 0.030(7) 0.040(7) 0.020(5) 0.019(6) 0.009(6)
C56 0.056(8) 0.039(7) 0.026(5) -0.001(5) -0.006(5) 0.019(6)
C57 0.061(8) 0.048(9) 0.035(8) -0.002(7) -0.007(6) 0.025(7)
C58 0.074(11) 0.062(11) 0.029(6) 0.004(6) 0.005(6) 0.038(9)
C61 0.023(5) 0.033(7) 0.029(5) 0.010(4) 0.007(3) 0.007(4)
C62 0.028(5) 0.036(8) 0.034(6) 0.014(5) 0.009(4) 0.007(5)
C63 0.026(5) 0.039(8) 0.037(5) 0.014(5) 0.009(4) 0.005(5)
C64 0.030(5) 0.046(8) 0.036(5) 0.011(5) 0.008(4) 0.009(5)
C65 0.030(4) 0.036(8) 0.033(5) 0.005(4) 0.004(3) 0.009(4)
C66 0.033(5) 0.066(10) 0.038(5) 0.011(5) 0.002(4) 0.012(5)
C67 0.040(6) 0.078(12) 0.039(6) 0.013(6) 0.002(5) 0.006(6)
C68 0.045(6) 0.070(11) 0.028(6) 0.009(6) 0.004(4) 0.007(6)
C69 0.041(5) 0.049(8) 0.030(5) 0.011(5) 0.009(4) 0.009(5)
C70 0.028(4) 0.036(7) 0.028(4) 0.009(4) 0.004(3) 0.009(4)
C71 0.029(5) 0.053(9) 0.040(6) 0.008(6) 0.005(4) 0.008(5)
C72 0.032(6) 0.082(12) 0.040(6) 0.011(6) 0.001(4) 0.008(6)
C73 0.082(10) 0.040(6) 0.058(7) 0.019(5) 0.005(6) 0.013(6)
C74 0.084(5) 0.084(5) 0.084(5) 0.0275(17) 0.0172(11) 0.0123(9)
C75 0.091(12) 0.057(11) 0.068(9) 0.030(8) -0.002(8) 0.013(9)
C76 0.061(8) 0.047(7) 0.033(6) 0.007(5) 0.021(6) -0.004(6)
C77 0.070(9) 0.078(11) 0.038(9) 0.012(8) 0.014(7) -0.022(8)
C78 0.055(10) 0.053(7) 0.061(10) 0.009(6) 0.030(9) -0.001(6)
C81 0.030(4) 0.025(5) 0.020(5) 0.011(4) 0.012(4) 0.007(4)
C82 0.036(6) 0.030(5) 0.023(6) 0.013(4) 0.003(4) 0.008(4)
C83 0.041(6) 0.029(6) 0.036(7) 0.005(5) 0.005(5) 0.006(4)
C84 0.042(5) 0.031(5) 0.036(6) 0.013(4) 0.011(4) 0.010(4)
C85 0.033(5) 0.029(4) 0.026(5) 0.013(4) 0.014(4) 0.011(3)
C86 0.036(5) 0.030(5) 0.033(6) 0.013(4) 0.015(4) 0.014(4)
C87 0.037(6) 0.033(5) 0.037(6) 0.011(5) 0.013(5) 0.014(4)
C88 0.030(5) 0.030(5) 0.035(6) 0.011(5) 0.010(4) 0.010(4)
C89 0.029(5) 0.029(5) 0.024(5) 0.011(4) 0.012(4) 0.007(3)
C90 0.032(4) 0.031(5) 0.022(5) 0.013(4) 0.013(3) 0.010(3)
C91 0.051(6) 0.030(6) 0.043(8) 0.005(5) 0.008(5) 0.009(5)
C92 0.046(6) 0.033(6) 0.045(8) 0.011(5) 0.011(5) 0.014(4)
C93 0.040(6) 0.027(6) 0.033(6) 0.009(5) 0.017(5) -0.001(5)
C94 0.040(6) 0.043(9) 0.043(8) 0.023(7) 0.019(5) 0.004(5)
C95 0.045(7) 0.051(10) 0.038(6) 0.021(6) 0.015(5) 0.000(6)
C96 0.029(6) 0.036(6) 0.027(5) 0.013(4) 0.005(4) -0.003(5)
C97 0.032(7) 0.038(7) 0.031(7) 0.014(6) 0.006(6) 0.003(6)
C98 0.086(12) 0.040(7) 0.030(7) 0.013(5) -0.009(7) -0.001(6)
C101 0.014(6) 0.046(6) 0.028(4) 0.015(4) 0.009(4) 0.005(4)
C102 0.021(6) 0.048(6) 0.035(5) 0.018(5) 0.014(5) 0.009(5)
C103 0.019(7) 0.066(7) 0.040(5) 0.028(5) 0.013(5) 0.010(5)
C104 0.030(7) 0.073(6) 0.036(5) 0.025(4) 0.015(4) 0.008(5)
C105 0.046(3) 0.049(3) 0.046(3) 0.0153(14) 0.0103(11) 0.0064(11)
C106 0.021(7) 0.091(7) 0.036(5) 0.008(4) 0.005(5) -0.003(5)
C107 0.028(8) 0.090(8) 0.035(6) 0.004(5) 0.005(5) -0.003(6)
C108 0.037(8) 0.072(8) 0.035(5) -0.005(5) 0.008(5) 0.003(7)
C109 0.025(7) 0.052(6) 0.039(5) 0.002(4) 0.014(5) 0.002(5)
C110 0.007(5) 0.052(5) 0.031(4) 0.006(4) 0.006(4) -0.003(4)
C111 0.032(8) 0.111(9) 0.033(6) 0.035(6) 0.012(5) 0.011(7)
C112 0.027(8) 0.114(9) 0.044(6) 0.023(6) 0.007(5) 0.001(7)
C113 0.106(10) 0.114(11) 0.155(14) 0.052(10) 0.027(9) -0.008(8)
C114 0.097(11) 0.104(16) 0.22(3) 0.035(16) 0.038(12) -0.014(10)
C115 0.148(7) 0.148(7) 0.148(7) 0.049(2) 0.0305(16) 0.0215(12)
C116 0.081(8) 0.124(13) 0.107(11) 0.022(10) 0.054(7) 0.057(8)
C117 0.069(10) 0.147(15) 0.117(18) 0.028(13) 0.045(11) 0.040(10)
C118 0.159(7) 0.159(7) 0.159(7) 0.052(2) 0.0326(16) 0.0232(12)
C119 0.087(13) 0.082(9) 0.085(13) 0.006(8) 0.021(11) 0.017(8)
C120 0.089(12) 0.111(17) 0.105(12) 0.036(12) 0.029(10) 0.014(11)
C121 0.093(12) 0.076(9) 0.086(13) 0.022(9) 0.035(11) 0.022(8)
C122 0.165(15) 0.17(3) 0.120(10) 0.037(12) 0.037(9) 0.061(15)

loop_
_atom_type_symbol
_atom_type_description
_atom_type_scat_dispersion_real
_atom_type_scat_dispersion_imag
_atom_type_scat_source
C C 0.0033 0.0016
;
International Tables for Crystallography
(Vol. C, Tables 4.2.6.8 and 6.1.1.4)
;
H H 0.0000 0.0000
;
International Tables for Crystallography
(Vol. C, Table 6.1.1.4)
;
Bi Bi -4.1077 10.2566
;
International Tables for Crystallography
(Vol. C, Tables 4.2.6.8 and 6.1.1.4)
;
P P 0.1023 0.0942
;
International Tables for Crystallography
(Vol. C, Tables 4.2.6.8 and 6.1.1.4)
;
Cl Cl 0.1484 0.1585
;
International Tables for Crystallography
(Vol. C, Tables 4.2.6.8 and 6.1.1.4)
;

loop_
_geom_angle_atom_site_label_1
_geom_angle_atom_site_label_2
_geom_angle_atom_site_label_3
_geom_angle
C1 Bi1 C41 95.2(4)
C1 Bi1 C21 91.7(4)
C41 Bi1 C21 95.7(4)
C81 Bi61 C61 96.0(5)
C81 Bi61 C101 92.2(4)
C61 Bi61 C101 92.9(4)
C9 P9 C16 102.5(7)
C9 P9 C13 103.4(7)
C16 P9 C13 102.9(7)
C29 P29 C36 102.6(8)
C29 P29 C33 95.0(8)
C36 P29 C33 109.8(10)
C49 P49 C53 102.1(6)
C49 P49 C56 102.3(7)
C53 P49 C56 103.0(7)
C69 P69 C76 104.5(7)
C69 P69 C73 102.5(7)
C76 P69 C73 101.4(7)
C89 P89 C96 102.8(6)
C89 P89 C93 104.8(6)
C96 P89 C93 103.8(6)
C109 P109 C116 104.3(8)
C109 P109 C113 98.9(8)
C116 P109 C113 101.7(8)
C2 C1 C10 118.5(11)
C2 C1 Bi1 115.6(9)
C10 C1 Bi1 126.0(9)
C1 C2 C3 123.3(14)
C1 C2 H2 118.4
C3 C2 H2 118.4
C4 C3 C2 118.6(14)
C4 C3 H3 120.7
C2 C3 H3 120.7
C3 C4 C5 119.6(13)
C3 C4 C11 130.2(15)
C5 C4 C11 110.2(14)
C4 C5 C10 125.0(14)
C4 C5 C6 112.9(13)
C10 C5 C6 122.1(14)
C7 C6 C5 121.9(14)
C7 C6 C12 131.7(14)
C5 C6 C12 106.2(14)
C6 C7 C8 117.1(14)
C6 C7 H7 121.4
C8 C7 H7 121.4
C7 C8 C9 125.2(15)
C7 C8 H8 117.4
C9 C8 H8 117.4
C8 C9 C10 117.4(12)
C8 C9 P9 121.6(11)
C10 C9 P9 120.9(9)
C5 C10 C9 116.3(12)
C5 C10 C1 115.0(12)
C9 C10 C1 128.6(11)
C4 C11 C12 104.5(13)
C4 C11 H11A 110.9
C12 C11 H11A 110.9
C4 C11 H11B 110.9
C12 C11 H11B 110.9
H11A C11 H11B 108.9
C11 C12 C6 106.1(13)
C11 C12 H12A 110.5
C6 C12 H12A 110.5
C11 C12 H12B 110.5
C6 C12 H12B 110.5
H12A C12 H12B 108.7
C14 C13 C15 110.5(15)
C14 C13 P9 110.5(10)
C15 C13 P9 108.0(11)
C14 C13 H13 109.3
C15 C13 H13 109.3
P9 C13 H13 109.3
C13 C14 H14A 109.5
C13 C14 H14B 109.5
H14A C14 H14B 109.5
C13 C14 H14C 109.5
H14A C14 H14C 109.5
H14B C14 H14C 109.5
C13 C15 H15A 109.5
C13 C15 H15B 109.5
H15A C15 H15B 109.5
C13 C15 H15C 109.5
H15A C15 H15C 109.5
H15B C15 H15C 109.5
C18 C16 C17 109.9(15)
C18 C16 P9 108.4(10)
C17 C16 P9 118.1(11)
C18 C16 H16 106.6
C17 C16 H16 106.6
P9 C16 H16 106.6
C16 C17 H17A 109.5
C16 C17 H17B 109.5
H17A C17 H17B 109.5
C16 C17 H17C 109.5
H17A C17 H17C 109.5
H17B C17 H17C 109.5
C16 C18 H18A 109.5
C16 C18 H18B 109.5
H18A C18 H18B 109.5
C16 C18 H18C 109.5
H18A C18 H18C 109.5
H18B C18 H18C 109.5
C22 C21 C30 116.3(12)
C22 C21 Bi1 117.3(10)
C30 C21 Bi1 125.9(9)
C21 C22 C23 126.5(13)
C21 C22 H22 116.8
C23 C22 H22 116.8
C24 C23 C22 118.1(14)
C24 C23 H23 120.9
C22 C23 H23 120.9
C23 C24 C25 119.8(14)
C23 C24 C31 132.3(15)
C25 C24 C31 107.9(13)
C26 C25 C24 111.8(14)
C26 C25 C30 125.1(14)
C24 C25 C30 123.1(13)
C27 C26 C25 117.7(15)
C27 C26 C32 132.8(15)
C25 C26 C32 109.5(14)
C26 C27 C28 118.2(15)
C26 C27 H27 120.9
C28 C27 H27 120.9
C29 C28 C27 127.0(15)
C29 C28 H28 116.5
C27 C28 H28 116.5
C28 C29 C30 114.7(14)
C28 C29 P29 122.4(11)
C30 C29 P29 122.8(10)
C25 C30 C29 117.3(12)
C25 C30 C21 116.1(12)
C29 C30 C21 126.6(13)
C24 C31 C32 104.3(14)
C24 C31 H31A 110.9
C32 C31 H31A 110.9
C24 C31 H31B 110.9
C32 C31 H31B 110.9
H31A C31 H31B 108.9
C26 C32 C31 106.4(13)
C26 C32 H32A 110.5
C31 C32 H32A 110.5
C26 C32 H32B 110.5
C31 C32 H32B 110.5
H32A C32 H32B 108.6
C34 C33 C35 114(2)
C34 C33 P29 118.1(18)
C35 C33 P29 111.5(15)
C34 C33 H33 103.6
C35 C33 H33 103.6
P29 C33 H33 103.6
C33 C34 H34A 109.5
C33 C34 H34B 109.5
H34A C34 H34B 109.5
C33 C34 H34C 109.5
H34A C34 H34C 109.5
H34B C34 H34C 109.5
C33 C35 H35A 109.5
C33 C35 H35B 109.5
H35A C35 H35B 109.5
C33 C35 H35C 109.5
H35A C35 H35C 109.5
H35B C35 H35C 109.5
C38 C36 C37 113(2)
C38 C36 P29 110.5(15)
C37 C36 P29 107.6(13)
C38 C36 H36 108.5
C37 C36 H36 108.5
P29 C36 H36 108.5
C36 C37 H37A 109.5
C36 C37 H37B 109.5
H37A C37 H37B 109.5
C36 C37 H37C 109.5
H37A C37 H37C 109.5
H37B C37 H37C 109.5
C36 C38 H38A 109.5
C36 C38 H38B 109.5
H38A C38 H38B 109.5
C36 C38 H38C 109.5
H38A C38 H38C 109.5
H38B C38 H38C 109.5
C42 C41 C50 117.9(12)
C42 C41 Bi1 114.4(9)
C50 C41 Bi1 127.5(9)
C41 C42 C43 124.6(13)
C41 C42 H42 117.7
C43 C42 H42 117.7
C44 C43 C42 118.3(13)
C44 C43 H43 120.8
C42 C43 H43 120.8
C43 C44 C45 119.0(12)
C43 C44 C51 132.4(14)
C45 C44 C51 108.5(12)
C46 C45 C50 126.0(14)
C46 C45 C44 110.4(13)
C50 C45 C44 123.6(13)
C45 C46 C47 117.4(14)
C45 C46 C52 109.7(14)
C47 C46 C52 132.9(14)
C46 C47 C48 117.9(14)
C46 C47 H47 121.1
C48 C47 H47 121.1
C49 C48 C47 125.3(15)
C49 C48 H48 117.4
C47 C48 H48 117.4
C48 C49 C50 119.8(13)
C48 C49 P49 122.5(11)
C50 C49 P49 117.6(10)
C45 C50 C41 116.5(12)
C45 C50 C49 113.7(12)
C41 C50 C49 129.9(12)
C52 C51 C44 105.2(12)
C52 C51 H51A 110.7
C44 C51 H51A 110.7
C52 C51 H51B 110.7
C44 C51 H51B 110.7
H51A C51 H51B 108.8
C46 C52 C51 105.9(12)
C46 C52 H52A 110.6
C51 C52 H52A 110.5
C46 C52 H52B 110.5
C51 C52 H52B 110.6
H52A C52 H52B 108.7
C54 C53 C55 110.4(13)
C54 C53 P49 119.2(10)
C55 C53 P49 110.1(9)
C54 C53 H53 105.4
C55 C53 H53 105.4
P49 C53 H53 105.4
C53 C54 H54A 109.5
C53 C54 H54B 109.5
H54A C54 H54B 109.5
C53 C54 H54C 109.5
H54A C54 H54C 109.5
H54B C54 H54C 109.5
C53 C55 H55A 109.5
C53 C55 H55B 109.5
H55A C55 H55B 109.5
C53 C55 H55C 109.5
H55A C55 H55C 109.5
H55B C55 H55C 109.5
C57 C56 C58 111.2(15)
C57 C56 P49 108.1(10)
C58 C56 P49 109.0(11)
C57 C56 H56 109.5
C58 C56 H56 109.5
P49 C56 H56 109.5
C56 C57 H57A 109.5
C56 C57 H57B 109.5
H57A C57 H57B 109.5
C56 C57 H57C 109.5
H57A C57 H57C 109.5
H57B C57 H57C 109.5
C56 C58 H58A 109.5
C56 C58 H58B 109.5
H58A C58 H58B 109.5
C56 C58 H58C 109.5
H58A C58 H58C 109.5
H58B C58 H58C 109.5
C62 C61 C70 116.1(12)
C62 C61 Bi61 115.4(9)
C70 C61 Bi61 128.3(9)
C61 C62 C63 125.4(13)
C61 C62 H62 117.3
C63 C62 H62 117.3
C64 C63 C62 118.5(13)
C64 C63 H63 120.8
C62 C63 H63 120.8
C63 C64 C65 119.2(13)
C63 C64 C71 131.9(14)
C65 C64 C71 108.9(12)
C70 C65 C64 123.8(13)
C70 C65 C66 123.5(14)
C64 C65 C66 112.7(13)
C67 C66 C65 120.8(15)
C67 C66 C72 131.0(15)
C65 C66 C72 108.2(13)
C66 C67 C68 117.4(15)
C66 C67 H67 121.3
C68 C67 H67 121.3
C69 C68 C67 124.6(15)
C69 C68 H68 117.7
C67 C68 H68 117.7
C68 C69 C70 117.8(14)
C68 C69 P69 121.0(12)
C70 C69 P69 121.0(11)
C65 C70 C61 116.9(12)
C65 C70 C69 115.8(12)
C61 C70 C69 127.3(12)
C64 C71 C72 105.1(12)
C64 C71 H71A 110.7
C72 C71 H71A 110.7
C64 C71 H71B 110.7
C72 C71 H71B 110.7
H71A C71 H71B 108.8
C66 C72 C71 105.1(12)
C66 C72 H72A 110.7
C71 C72 H72A 110.7
C66 C72 H72B 110.7
C71 C72 H72B 110.7
H72A C72 H72B 108.8
C74 C73 C75 108.1(11)
C74 C73 P69 110.1(13)
C75 C73 P69 117.4(12)
C74 C73 H73 106.9
C75 C73 H73 106.9
P69 C73 H73 106.9
C73 C74 H74A 109.5
C73 C74 H74B 109.5
H74A C74 H74B 109.5
C73 C74 H74C 109.5
H74A C74 H74C 109.5
H74B C74 H74C 109.5
C73 C75 H75A 109.5
C73 C75 H75B 109.5
H75A C75 H75B 109.5
C73 C75 H75C 109.5
H75A C75 H75C 109.5
H75B C75 H75C 109.5
C78 C76 C77 112.4(15)
C78 C76 P69 110.0(11)
C77 C76 P69 108.2(11)
C78 C76 H76 108.7
C77 C76 H76 108.7
P69 C76 H76 108.7
C76 C77 H77A 109.5
C76 C77 H77B 109.5
H77A C77 H77B 109.5
C76 C77 H77C 109.5
H77A C77 H77C 109.5
H77B C77 H77C 109.5
C76 C78 H78A 109.5
C76 C78 H78B 109.5
H78A C78 H78B 109.5
C76 C78 H78C 109.5
H78A C78 H78C 109.5
H78B C78 H78C 109.5
C82 C81 C90 118.9(12)
C82 C81 Bi61 115.3(9)
C90 C81 Bi61 125.8(9)
C81 C82 C83 122.5(13)
C81 C82 H82 118.8
C83 C82 H82 118.8
C84 C83 C82 121.1(14)
C84 C83 H83 119.4
C82 C83 H83 119.4
C83 C84 C85 117.0(13)
C83 C84 C91 134.0(14)
C85 C84 C91 108.9(12)
C86 C85 C90 124.1(13)
C86 C85 C84 111.6(12)
C90 C85 C84 124.3(12)
C87 C86 C85 120.1(13)
C87 C86 C92 131.3(12)
C85 C86 C92 108.6(12)
C86 C87 C88 118.1(13)
C86 C87 H87 120.9
C88 C87 H87 120.9
C89 C88 C87 123.0(13)
C89 C88 H88 118.5
C87 C88 H88 118.5
C88 C89 C90 119.9(12)
C88 C89 P89 119.4(10)
C90 C89 P89 120.6(9)
C85 C90 C89 114.8(11)
C85 C90 C81 116.0(12)
C89 C90 C81 129.1(12)
C84 C91 C92 105.4(12)
C84 C91 H91A 110.7
C92 C91 H91A 110.7
C84 C91 H91B 110.7
C92 C91 H91B 110.7
H91A C91 H91B 108.8
C91 C92 C86 105.5(11)
C91 C92 H92A 110.6
C86 C92 H92A 110.6
C91 C92 H92B 110.6
C86 C92 H92B 110.6
H92A C92 H92B 108.8
C95 C93 C94 110.2(11)
C95 C93 P89 110.4(10)
C94 C93 P89 116.8(10)
C95 C93 H93 106.2
C94 C93 H93 106.2
P89 C93 H93 106.2
C93 C94 H94A 109.5
C93 C94 H94B 109.5
H94A C94 H94B 109.5
C93 C94 H94C 109.5
H94A C94 H94C 109.5
H94B C94 H94C 109.5
C93 C95 H95A 109.5
C93 C95 H95B 109.5
H95A C95 H95B 109.5
C93 C95 H95C 109.5
H95A C95 H95C 109.5
H95B C95 H95C 109.5
C98 C96 C97 108.5(12)
C98 C96 P89 110.4(10)
C97 C96 P89 110.3(9)
C98 C96 H96 109.2
C97 C96 H96 109.2
P89 C96 H96 109.2
C96 C97 H97A 109.5
C96 C97 H97B 109.5
H97A C97 H97B 109.5
C96 C97 H97C 109.5
H97A C97 H97C 109.5
H97B C97 H97C 109.5
C96 C98 H98A 109.5
C96 C98 H98B 109.5
H98A C98 H98B 109.5
C96 C98 H98C 109.5
H98A C98 H98C 109.5
H98B C98 H98C 109.5
C102 C101 C110 117.8(12)
C102 C101 Bi61 115.7(9)
C110 C101 Bi61 126.2(10)
C101 C102 C103 124.6(14)
C101 C102 H102 117.7
C103 C102 H102 117.7
C104 C103 C102 118.2(15)
C104 C103 H103 120.9
C102 C103 H103 120.9
C103 C104 C105 118.8(14)
C103 C104 C111 133.2(16)
C105 C104 C111 108.0(15)
C104 C105 C110 124.9(15)
C104 C105 C106 113.9(15)
C110 C105 C106 121.2(15)
C107 C106 C105 121.1(17)
C107 C106 C112 132.5(16)
C105 C106 C112 106.4(16)
C106 C107 C108 117.5(16)
C106 C107 H107 121.2
C108 C107 H107 121.2
C107 C108 C109 124.7(18)
C107 C108 H108 117.6
C109 C108 H108 117.7
C108 C109 C110 119.4(15)
C108 C109 P109 118.8(13)
C110 C109 P109 121.8(11)
C109 C110 C105 116.1(13)
C109 C110 C101 128.4(13)
C105 C110 C101 115.5(13)
C112 C111 C104 104.5(15)
C112 C111 H11C 110.8
C104 C111 H11C 110.8
C112 C111 H11D 110.8
C104 C111 H11D 110.8
H11C C111 H11D 108.9
C106 C112 C111 107.0(14)
C106 C112 H11E 110.3
C111 C112 H11E 110.3
C106 C112 H11F 110.3
C111 C112 H11F 110.3
H11E C112 H11F 108.6
C114 C113 C115 109.7(13)
C114 C113 P109 99.4(17)
C115 C113 P109 94.5(17)
C114 C113 H113 116.7
C115 C113 H113 116.7
P109 C113 H113 116.7
C113 C114 H11G 109.5
C113 C114 H11H 109.5
H11G C114 H11H 109.5
C113 C114 H11I 109.5
H11G C114 H11I 109.5
H11H C114 H11I 109.5
C113 C115 H11J 109.5
C113 C115 H11K 109.5
H11J C115 H11K 109.5
C113 C115 H11L 109.5
H11J C115 H11L 109.5
H11K C115 H11L 109.5
C117 C116 C118 110.5(12)
C117 C116 P109 110.9(14)
C118 C116 P109 110.5(18)
C117 C116 H116 108.2
C118 C116 H116 108.4
P109 C116 H116 108.2
C116 C117 H11M 109.4
C116 C117 H11N 109.4
H11M C117 H11N 109.5
C116 C117 H11O 109.5
H11M C117 H11O 109.5
H11N C117 H11O 109.5
C116 C118 H11P 109.3
C116 C118 H11Q 109.4
H11P C118 H11Q 109.5
C116 C118 H11R 109.6
H11P C118 H11R 109.5
H11Q C118 H11R 109.5
Cl2 C119 Cl1 109.0(6)
Cl2 C119 H11S 109.9
Cl1 C119 H11S 109.9
Cl2 C119 H11T 109.9
Cl1 C119 H11T 109.9
H11S C119 H11T 108.3
Cl3 C120 Cl4 109.5(6)
Cl3 C120 H12C 109.8
Cl4 C120 H12C 109.8
Cl3 C120 H12D 109.8
Cl4 C120 H12D 109.8
H12C C120 H12D 108.2
Cl6 C121 Cl5 108.4(5)
Cl6 C121 H12E 110.0
Cl5 C121 H12E 110.0
Cl6 C121 H12F 110.0
Cl5 C121 H12F 110.0
H12E C121 H12F 108.4
Cl8 C122 Cl7 107.7(7)
Cl8 C122 H12G 110.2
Cl7 C122 H12G 110.2
Cl8 C122 H12H 110.2
Cl7 C122 H12H 110.2
H12G C122 H12H 108.5

loop_
_geom_bond_atom_site_label_1
_geom_bond_atom_site_label_2
_geom_bond_distance
Bi1 C1 2.309(12)
Bi1 C41 2.332(12)
Bi1 C21 2.335(13)
Bi61 C81 2.320(12)
Bi61 C61 2.327(13)
Bi61 C101 2.344(13)
Cl1 C119 1.766(5)
Cl2 C119 1.766(5)
Cl3 C120 1.769(5)
Cl4 C120 1.769(5)
Cl5 C121 1.768(5)
Cl6 C121 1.766(5)
Cl7 C122 1.777(5)
Cl8 C122 1.765(5)
P9 C9 1.831(13)
P9 C16 1.853(16)
P9 C13 1.858(15)
P29 C29 1.800(15)
P29 C36 1.867(17)
P29 C33 1.93(2)
P49 C49 1.852(14)
P49 C53 1.859(14)
P49 C56 1.877(14)
P69 C69 1.830(16)
P69 C76 1.876(15)
P69 C73 1.873(16)
P89 C89 1.851(13)
P89 C96 1.866(13)
P89 C93 1.869(13)
P109 C109 1.841(17)
P109 C116 1.931(16)
P109 C113 2.13(2)
C1 C2 1.376(18)
C1 C10 1.464(17)
C2 C3 1.423(18)
C2 H2 0.9500
C3 C4 1.35(2)
C3 H3 0.9500
C4 C5 1.39(2)
C4 C11 1.54(2)
C5 C10 1.400(18)
C5 C6 1.44(2)
C6 C7 1.32(2)
C6 C12 1.57(2)
C7 C8 1.400(19)
C7 H7 0.9500
C8 C9 1.403(18)
C8 H8 0.9500
C9 C10 1.452(19)
C11 C12 1.54(2)
C11 H11A 0.9900
C11 H11B 0.9900
C12 H12A 0.9900
C12 H12B 0.9900
C13 C14 1.52(2)
C13 C15 1.53(2)
C13 H13 1.0000
C14 H14A 0.9800
C14 H14B 0.9800
C14 H14C 0.9800
C15 H15A 0.9800
C15 H15B 0.9800
C15 H15C 0.9800
C16 C18 1.52(2)
C16 C17 1.54(2)
C16 H16 1.0000
C17 H17A 0.9800
C17 H17B 0.9800
C17 H17C 0.9800
C18 H18A 0.9800
C18 H18B 0.9800
C18 H18C 0.9800
C21 C22 1.377(18)
C21 C30 1.479(17)
C22 C23 1.392(19)
C22 H22 0.9500
C23 C24 1.359(19)
C23 H23 0.9500
C24 C25 1.41(2)
C24 C31 1.52(2)
C25 C26 1.392(19)
C25 C30 1.426(19)
C26 C27 1.37(2)
C26 C32 1.47(2)
C27 C28 1.40(2)
C27 H27 0.9500
C28 C29 1.396(19)
C28 H28 0.9500
C29 C30 1.442(19)
C31 C32 1.53(2)
C31 H31A 0.9900
C31 H31B 0.9900
C32 H32A 0.9900
C32 H32B 0.9900
C33 C34 1.35(3)
C33 C35 1.56(3)
C33 H33 1.0000
C34 H34A 0.9800
C34 H34B 0.9800
C34 H34C 0.9800
C35 H35A 0.9800
C35 H35B 0.9800
C35 H35C 0.9800
C36 C38 1.42(3)
C36 C37 1.53(3)
C36 H36 1.0000
C37 H37A 0.9800
C37 H37B 0.9800
C37 H37C 0.9800
C38 H38A 0.9800
C38 H38B 0.9800
C38 H38C 0.9800
C41 C42 1.366(18)
C41 C50 1.448(18)
C42 C43 1.442(18)
C42 H42 0.9500
C43 C44 1.34(2)
C43 H43 0.9500
C44 C45 1.43(2)
C44 C51 1.516(19)
C45 C46 1.39(2)
C45 C50 1.420(18)
C46 C47 1.40(2)
C46 C52 1.50(2)
C47 C48 1.40(2)
C47 H47 0.9500
C48 C49 1.337(19)
C48 H48 0.9500
C49 C50 1.456(19)
C51 C52 1.50(2)
C51 H51A 0.9900
C51 H51B 0.9900
C52 H52A 0.9900
C52 H52B 0.9900
C53 C54 1.51(2)
C53 C55 1.531(19)
C53 H53 1.0000
C54 H54A 0.9800
C54 H54B 0.9800
C54 H54C 0.9800
C55 H55A 0.9800
C55 H55B 0.9800
C55 H55C 0.9800
C56 C57 1.51(2)
C56 C58 1.53(2)
C56 H56 1.0000
C57 H57A 0.9800
C57 H57B 0.9800
C57 H57C 0.9800
C58 H58A 0.9800
C58 H58B 0.9800
C58 H58C 0.9800
C61 C62 1.387(18)
C61 C70 1.441(18)
C62 C63 1.409(18)
C62 H62 0.9500
C63 C64 1.328(19)
C63 H63 0.9500
C64 C65 1.41(2)
C64 C71 1.522(19)
C65 C70 1.403(19)
C65 C66 1.41(2)
C66 C67 1.34(2)
C66 C72 1.54(2)
C67 C68 1.42(2)
C67 H67 0.9500
C68 C69 1.38(2)
C68 H68 0.9500
C69 C70 1.457(19)
C71 C72 1.55(2)
C71 H71A 0.9900
C71 H71B 0.9900
C72 H72A 0.9900
C72 H72B 0.9900
C73 C74 1.496(5)
C73 C75 1.501(5)
C73 H73 1.0000
C74 H74A 0.9800
C74 H74B 0.9800
C74 H74C 0.9800
C75 H75A 0.9800
C75 H75B 0.9800
C75 H75C 0.9800
C76 C78 1.52(2)
C76 C77 1.53(2)
C76 H76 1.0000
C77 H77A 0.9800
C77 H77B 0.9800
C77 H77C 0.9800
C78 H78A 0.9800
C78 H78B 0.9800
C78 H78C 0.9800
C81 C82 1.368(18)
C81 C90 1.461(17)
C82 C83 1.436(19)
C82 H82 0.9500
C83 C84 1.351(19)
C83 H83 0.9500
C84 C85 1.43(2)
C84 C91 1.513(19)
C85 C86 1.397(18)
C85 C90 1.418(18)
C86 C87 1.351(19)
C86 C92 1.539(19)
C87 C88 1.401(18)
C87 H87 0.9500
C88 C89 1.398(17)
C88 H88 0.9500
C89 C90 1.420(18)
C91 C92 1.53(2)
C91 H91A 0.9900
C91 H91B 0.9900
C92 H92A 0.9900
C92 H92B 0.9900
C93 C95 1.52(2)
C93 C94 1.556(19)
C93 H93 1.0000
C94 H94A 0.9800
C94 H94B 0.9800
C94 H94C 0.9800
C95 H95A 0.9800
C95 H95B 0.9800
C95 H95C 0.9800
C96 C98 1.50(2)
C96 C97 1.516(18)
C96 H96 1.0000
C97 H97A 0.9800
C97 H97B 0.9800
C97 H97C 0.9800
C98 H98A 0.9800
C98 H98B 0.9800
C98 H98C 0.9800
C101 C102 1.365(19)
C101 C110 1.433(18)
C102 C103 1.415(19)
C102 H102 0.9500
C103 C104 1.36(2)
C103 H103 0.9500
C104 C105 1.36(2)
C104 C111 1.54(2)
C105 C110 1.43(2)
C105 C106 1.44(2)
C106 C107 1.36(3)
C106 C112 1.50(3)
C107 C108 1.37(2)
C107 H107 0.9500
C108 C109 1.41(2)
C108 H108 0.9500
C109 C110 1.41(2)
C111 C112 1.53(3)
C111 H11C 0.9900
C111 H11D 0.9900
C112 H11E 0.9900
C112 H11F 0.9900
C113 C114 1.491(5)
C113 C115 1.500(5)
C113 H113 1.0000
C114 H11G 0.9800
C114 H11H 0.9800
C114 H11I 0.9800
C115 H11J 0.9800
C115 H11K 0.9800
C115 H11L 0.9800
C116 C117 1.492(5)
C116 C118 1.498(5)
C116 H116 1.0000
C117 H11M 0.9800
C117 H11N 0.9800
C117 H11O 0.9800
C118 H11P 0.9800
C118 H11Q 0.9800
C118 H11R 0.9800
C119 H11S 0.9900
C119 H11T 0.9900
C120 H12C 0.9900
C120 H12D 0.9900
C121 H12E 0.9900
C121 H12F 0.9900
C122 H12G 0.9900
C122 H12H 0.9900

loop_
_geom_torsion_atom_site_label_1
_geom_torsion_atom_site_label_2
_geom_torsion_atom_site_label_3
_geom_torsion_atom_site_label_4
_geom_torsion
C10 C1 C2 C3 1(2)
Bi1 C1 C2 C3 -179.5(11)
C1 C2 C3 C4 1(2)
C2 C3 C4 C5 -2(2)
C2 C3 C4 C11 176.7(16)
C3 C4 C5 C10 0(2)
C11 C4 C5 C10 -178.9(14)
C3 C4 C5 C6 -177.7(14)
C11 C4 C5 C6 3.4(19)
C4 C5 C6 C7 -178.5(15)
C10 C5 C6 C7 4(2)
C4 C5 C6 C12 -3.9(18)
C10 C5 C6 C12 178.3(14)
C5 C6 C7 C8 -1(2)
C12 C6 C7 C8 -174.6(16)
C6 C7 C8 C9 0(2)
C7 C8 C9 C10 0(2)
C7 C8 C9 P9 -176.9(11)
C16 P9 C9 C8 71.8(12)
C13 P9 C9 C8 -35.0(13)
C16 P9 C9 C10 -105.4(11)
C13 P9 C9 C10 147.9(11)
C4 C5 C10 C9 178.9(14)
C6 C5 C10 C9 -4(2)
C4 C5 C10 C1 3(2)
C6 C5 C10 C1 -180.0(13)
C8 C9 C10 C5 1.6(18)
P9 C9 C10 C5 178.9(10)
C8 C9 C10 C1 177.5(12)
P9 C9 C10 C1 -5.3(18)
C2 C1 C10 C5 -3.1(18)
Bi1 C1 C10 C5 177.9(9)
C2 C1 C10 C9 -179.0(13)
Bi1 C1 C10 C9 2.1(19)
C3 C4 C11 C12 179.9(17)
C5 C4 C11 C12 -1.4(19)
C4 C11 C12 C6 -0.9(18)
C7 C6 C12 C11 176.7(18)
C5 C6 C12 C11 2.8(18)
C9 P9 C13 C14 -66.6(12)
C16 P9 C13 C14 -173.1(11)
C9 P9 C13 C15 172.5(12)
C16 P9 C13 C15 66.0(13)
C9 P9 C16 C18 67.9(12)
C13 P9 C16 C18 175.0(11)
C9 P9 C16 C17 -57.9(16)
C13 P9 C16 C17 49.3(16)
C30 C21 C22 C23 -1(2)
Bi1 C21 C22 C23 170.5(10)
C21 C22 C23 C24 -2(2)
C22 C23 C24 C25 4.2(19)
C22 C23 C24 C31 -177.9(14)
C23 C24 C25 C26 175.8(12)
C31 C24 C25 C26 -2.7(16)
C23 C24 C25 C30 -2(2)
C31 C24 C25 C30 179.4(12)
C24 C25 C26 C27 -176.2(13)
C30 C25 C26 C27 2(2)
C24 C25 C26 C32 2.0(16)
C30 C25 C26 C32 179.9(13)
C25 C26 C27 C28 -1(2)
C32 C26 C27 C28 -179.2(15)
C26 C27 C28 C29 -1(2)
C27 C28 C29 C30 3(2)
C27 C28 C29 P29 -176.5(12)
C36 P29 C29 C28 -31.0(14)
C33 P29 C29 C28 80.7(13)
C36 P29 C29 C30 149.4(12)
C33 P29 C29 C30 -99.0(12)
C26 C25 C30 C29 0.6(19)
C24 C25 C30 C29 178.2(12)
C26 C25 C30 C21 -179.3(12)
C24 C25 C30 C21 -1.7(18)
C28 C29 C30 C25 -2.8(17)
P29 C29 C30 C25 176.9(9)
C28 C29 C30 C21 177.1(12)
P29 C29 C30 C21 -3.2(18)
C22 C21 C30 C25 3.3(17)
Bi1 C21 C30 C25 -167.8(9)
C22 C21 C30 C29 -176.6(12)
Bi1 C21 C30 C29 12.3(18)
C23 C24 C31 C32 -176.0(14)
C25 C24 C31 C32 2.2(16)
C27 C26 C32 C31 177.4(16)
C25 C26 C32 C31 -0.5(17)
C24 C31 C32 C26 -1.0(17)
C29 P29 C36 C38 -69.8(17)
C33 P29 C36 C38 -170.0(16)
C29 P29 C36 C37 166.1(15)
C33 P29 C36 C37 66.0(18)
C50 C41 C42 C43 0.9(19)
Bi1 C41 C42 C43 176.5(10)
C41 C42 C43 C44 1(2)
C42 C43 C44 C45 -1(2)
C42 C43 C44 C51 179.8(14)
C43 C44 C45 C46 179.0(14)
C51 C44 C45 C46 -1.8(17)
C43 C44 C45 C50 0(2)
C51 C44 C45 C50 178.8(13)
C50 C45 C46 C47 0(2)
C44 C45 C46 C47 -179.4(14)
C50 C45 C46 C52 179.1(15)
C44 C45 C46 C52 -0.3(19)
C45 C46 C47 C48 -1(2)
C52 C46 C47 C48 179.7(18)
C46 C47 C48 C49 1(3)
C47 C48 C49 C50 0(2)
C47 C48 C49 P49 -177.2(13)
C53 P49 C49 C48 74.5(14)
C56 P49 C49 C48 -31.8(15)
C53 P49 C49 C50 -103.0(11)
C56 P49 C49 C50 150.6(11)
C46 C45 C50 C41 -177.2(14)
C44 C45 C50 C41 2(2)
C46 C45 C50 C49 2(2)
C44 C45 C50 C49 -179.2(13)
C42 C41 C50 C45 -2.3(18)
Bi1 C41 C50 C45 -177.3(9)
C42 C41 C50 C49 179.3(13)
Bi1 C41 C50 C49 4(2)
C48 C49 C50 C45 -1.6(19)
P49 C49 C50 C45 176.0(10)
C48 C49 C50 C41 176.8(14)
P49 C49 C50 C41 -5.5(19)
C43 C44 C51 C52 -177.9(16)
C45 C44 C51 C52 3.0(17)
C45 C46 C52 C51 2.2(19)
C47 C46 C52 C51 -178.8(18)
C44 C51 C52 C46 -3.1(18)
C49 P49 C53 C54 -65.7(13)
C56 P49 C53 C54 40.1(14)
C49 P49 C53 C55 63.2(11)
C56 P49 C53 C55 169.1(11)
C49 P49 C56 C57 169.2(12)
C53 P49 C56 C57 63.5(14)
C49 P49 C56 C58 -69.8(13)
C53 P49 C56 C58 -175.5(12)
C70 C61 C62 C63 0(2)
Bi61 C61 C62 C63 -175.5(11)
C61 C62 C63 C64 -2(2)
C62 C63 C64 C65 0(2)
C62 C63 C64 C71 -176.8(15)
C63 C64 C65 C70 3(2)
C71 C64 C65 C70 -179.6(13)
C63 C64 C65 C66 -177.4(14)
C71 C64 C65 C66 0.4(18)
C70 C65 C66 C67 -2(3)
C64 C65 C66 C67 177.6(16)
C70 C65 C66 C72 -179.8(14)
C64 C65 C66 C72 0.2(19)
C65 C66 C67 C68 6(3)
C72 C66 C67 C68 -177.6(18)
C66 C67 C68 C69 -4(3)
C67 C68 C69 C70 -1(3)
C67 C68 C69 P69 173.8(14)
C76 P69 C69 C68 30.6(15)
C73 P69 C69 C68 -74.9(14)
C76 P69 C69 C70 -155.0(12)
C73 P69 C69 C70 99.5(13)
C64 C65 C70 C61 -4(2)
C66 C65 C70 C61 176.0(14)
C64 C65 C70 C69 177.4(14)
C66 C65 C70 C69 -3(2)
C62 C61 C70 C65 2.4(19)
Bi61 C61 C70 C65 177.6(10)
C62 C61 C70 C69 -179.1(14)
Bi61 C61 C70 C69 -4(2)
C68 C69 C70 C65 4(2)
P69 C69 C70 C65 -170.5(11)
C68 C69 C70 C61 -174.4(15)
P69 C69 C70 C61 11(2)
C63 C64 C71 C72 176.6(17)
C65 C64 C71 C72 -0.8(17)
C67 C66 C72 C71 -177.7(19)
C65 C66 C72 C71 -0.7(19)
C64 C71 C72 C66 0.9(18)
C69 P69 C73 C74 -70.9(13)
C76 P69 C73 C74 -178.7(13)
C69 P69 C73 C75 53.4(14)
C76 P69 C73 C75 -54.4(15)
C69 P69 C76 C78 67.8(13)
C73 P69 C76 C78 174.0(12)
C69 P69 C76 C77 -169.1(13)
C73 P69 C76 C77 -62.9(14)
C90 C81 C82 C83 -3.5(19)
Bi61 C81 C82 C83 178.5(10)
C81 C82 C83 C84 1(2)
C82 C83 C84 C85 1(2)
C82 C83 C84 C91 -176.9(15)
C83 C84 C85 C86 178.9(13)
C91 C84 C85 C86 -2.5(16)
C83 C84 C85 C90 0(2)
C91 C84 C85 C90 178.2(12)
C90 C85 C86 C87 -1(2)
C84 C85 C86 C87 179.7(13)
C90 C85 C86 C92 -178.3(12)
C84 C85 C86 C92 2.3(16)
C85 C86 C87 C88 -2(2)
C92 C86 C87 C88 175.1(14)
C86 C87 C88 C89 2(2)
C87 C88 C89 C90 0(2)
C87 C88 C89 P89 -177.4(11)
C96 P89 C89 C88 37.6(12)
C93 P89 C89 C88 -70.6(12)
C96 P89 C89 C90 -139.7(10)
C93 P89 C89 C90 112.0(11)
C86 C85 C90 C89 2.9(18)
C84 C85 C90 C89 -177.9(12)
C86 C85 C90 C81 178.6(12)
C84 C85 C90 C81 -2.2(18)
C88 C89 C90 C85 -2.3(17)
P89 C89 C90 C85 175.0(9)
C88 C89 C90 C81 -177.4(12)
P89 C89 C90 C81 0.0(18)
C82 C81 C90 C85 4.0(17)
Bi61 C81 C90 C85 -178.1(8)
C82 C81 C90 C89 179.0(12)
Bi61 C81 C90 C89 -3.2(18)
C83 C84 C91 C92 179.9(17)
C85 C84 C91 C92 1.6(16)
C84 C91 C92 C86 -0.3(16)
C87 C86 C92 C91 -178.2(15)
C85 C86 C92 C91 -1.2(16)
C89 P89 C93 C95 -71.7(11)
C96 P89 C93 C95 -179.2(10)
C89 P89 C93 C94 55.3(12)
C96 P89 C93 C94 -52.2(12)
C89 P89 C96 C98 -175.6(11)
C93 P89 C96 C98 -66.6(12)
C89 P89 C96 C97 64.6(11)
C93 P89 C96 C97 173.6(10)
C110 C101 C102 C103 1.3(19)
Bi61 C101 C102 C103 -173.0(10)
C101 C102 C103 C104 3(2)
C102 C103 C104 C105 -3(2)
C102 C103 C104 C111 176.5(15)
C103 C104 C105 C110 0(2)
C111 C104 C105 C110 -179.5(14)
C103 C104 C105 C106 -176.8(14)
C111 C104 C105 C106 3.4(19)
C104 C105 C106 C107 177.8(15)
C110 C105 C106 C107 1(2)
C104 C105 C106 C112 -2.6(19)
C110 C105 C106 C112 -179.9(14)
C105 C106 C107 C108 -1(2)
C112 C106 C107 C108 179.5(16)
C106 C107 C108 C109 1(2)
C107 C108 C109 C110 0(2)
C107 C108 C109 P109 179.6(13)
C116 P109 C109 C108 45.4(14)
C113 P109 C109 C108 -59.2(13)
C116 P109 C109 C110 -134.5(12)
C113 P109 C109 C110 120.9(12)
C108 C109 C110 C105 -0.1(19)
P109 C109 C110 C105 179.9(11)
C108 C109 C110 C101 179.6(13)
P109 C109 C110 C101 -0.4(19)
C104 C105 C110 C109 -176.9(14)
C106 C105 C110 C109 0(2)
C104 C105 C110 C101 3(2)
C106 C105 C110 C101 -179.7(13)
C102 C101 C110 C109 176.3(13)
Bi61 C101 C110 C109 -10.1(19)
C102 C101 C110 C105 -4.0(18)
Bi61 C101 C110 C105 169.6(10)
C103 C104 C111 C112 177.5(16)
C105 C104 C111 C112 -2.7(17)
C107 C106 C112 C111 -179.8(17)
C105 C106 C112 C111 0.7(17)
C104 C111 C112 C106 1.1(17)
